data_7242778
loop_
_publ_author_name
'Karnoukhova, Valentina A.'
'Baranov, Vladimir V.'
'Vologzhanina, Anna V.'
'Kravchenko, Angelina N.'
'Fedyanin, Ivan V.'

_publ_section_title
;
 Self-organization of 1,6-dialkyl-3a,6a-diphenylglycolurils in the
 crystalline state
;
_journal_issue 24
_journal_name_full CrystEngComm
_journal_page_first 4312
_journal_page_last 4319
_journal_paper_doi 10.1039/D1CE00434D
_journal_volume 23
_journal_year 2021
_chemical_formula_moiety 'C20 H22 N4 O2, C H2 O2'
_chemical_formula_sum 'C21 H24 N4 O4'
_chemical_formula_weight 396.44
_space_group_crystal_system monoclinic
_space_group_IT_number 14
_space_group_name_Hall '-P 2ybc'
_space_group_name_H-M_alt 'P 1 21/c 1'
_atom_sites_solution_hydrogens mixed
_atom_sites_solution_primary dual
_audit_creation_method SHELXL-2016/6
_audit_update_record
;
2021-03-24 deposited with the CCDC.	2021-05-07 downloaded from the CCDC.
;
_cell_angle_alpha 90
_cell_angle_beta 109.7820(10)
_cell_angle_gamma 90
_cell_formula_units_Z 4
_cell_length_a 8.9850(4)
_cell_length_b 23.1322(11)
_cell_length_c 9.9624(5)
_cell_measurement_reflns_used 430
_cell_measurement_temperature 120(2)
_cell_measurement_theta_max 25
_cell_measurement_theta_min 3
_cell_volume 1948.42(16)
_computing_cell_refinement 'Bruker SAINT'
_computing_data_collection 'Bruker APEX2'
_computing_data_reduction 'Bruker SAINT'
_computing_molecular_graphics 'SHELXTL (Sheldrick, 2008)'
_computing_publication_material 'SHELXTL (Sheldrick, 2008)'
_computing_structure_refinement 'SHELXL (Sheldrick, 2015b)'
_computing_structure_solution 'SHELXT (Sheldrick, 2015a)'
_diffrn_ambient_temperature 120(2)
_diffrn_detector_type 'Bruker APEX II CCD area detector'
_diffrn_measured_fraction_theta_full 1.000
_diffrn_measured_fraction_theta_max 0.986
_diffrn_measurement_device_type 'Bruker SMART APEX II diffractometer'
_diffrn_measurement_method 'omega scans'
_diffrn_radiation_type MoK\a
_diffrn_radiation_wavelength 0.71073
_diffrn_reflns_av_R_equivalents 0.0353
_diffrn_reflns_av_unetI/netI 0.0453
_diffrn_reflns_Laue_measured_fraction_full 1.000
_diffrn_reflns_Laue_measured_fraction_max 0.986
_diffrn_reflns_limit_h_max 12
_diffrn_reflns_limit_h_min -12
_diffrn_reflns_limit_k_max 25
_diffrn_reflns_limit_k_min -31
_diffrn_reflns_limit_l_max 14
_diffrn_reflns_limit_l_min -13
_diffrn_reflns_number 16615
_diffrn_reflns_point_group_measured_fraction_full 1.000
_diffrn_reflns_point_group_measured_fraction_max 0.986
_diffrn_reflns_theta_full 25.242
_diffrn_reflns_theta_max 29.991
_diffrn_reflns_theta_min 1.761
_exptl_absorpt_coefficient_mu 0.095
_exptl_absorpt_correction_T_max 0.7461
_exptl_absorpt_correction_T_min 0.6822
_exptl_absorpt_correction_type multi-scan
_exptl_absorpt_process_details SADABS
_exptl_crystal_colour colorless
_exptl_crystal_density_diffrn 1.351
_exptl_crystal_description prism
_exptl_crystal_F_000 840
_exptl_crystal_size_max 0.250
_exptl_crystal_size_mid 0.200
_exptl_crystal_size_min 0.200
_refine_diff_density_max 0.411
_refine_diff_density_min -0.241
_refine_diff_density_rms 0.051
_refine_ls_extinction_method none
_refine_ls_goodness_of_fit_ref 1.028
_refine_ls_hydrogen_treatment mixed
_refine_ls_matrix_type full
_refine_ls_number_parameters 276
_refine_ls_number_reflns 5602
_refine_ls_number_restraints 0
_refine_ls_restrained_S_all 1.028
_refine_ls_R_factor_all 0.0698
_refine_ls_R_factor_gt 0.0483
_refine_ls_shift/su_max 0.000
_refine_ls_shift/su_mean 0.000
_refine_ls_structure_factor_coef Fsqd
_refine_ls_weighting_details 'w=1/[\s^2^(Fo^2^)+(0.0483P)^2^+0.5885P] where P=(Fo^2^+2Fc^2^)/3'
_refine_ls_weighting_scheme calc
_refine_ls_wR_factor_gt 0.1026
_refine_ls_wR_factor_ref 0.1153
_reflns_Friedel_coverage 0.000
_reflns_number_gt 4269
_reflns_number_total 5602
_reflns_threshold_expression I>2\s(I)
_cod_data_source_file d1ce00434d4.cif
_cod_data_source_block 1b-HCOOH
_cod_depositor_comments 'Adding full bibliography for 7242772--7242787.cif.'
_cod_original_sg_symbol_H-M 'P 21/c'
_cod_database_code 7242778
_shelx_shelxl_version_number 2016/6
_shelx_space_group_comment
;
The symmetry employed for this shelxl refinement is uniquely defined
by the following loop, which should always be used as a source of
symmetry information in preference to the above space-group names.
They are only intended as comments.
;
_shelx_estimated_absorpt_t_min 0.977
_shelx_estimated_absorpt_t_max 0.981

loop_
_space_group_symop_operation_xyz
'x, y, z'
'-x, y+1/2, -z+1/2'
'-x, -y, -z'
'x, -y-1/2, z-1/2'

loop_
_atom_site_label
_atom_site_type_symbol
_atom_site_fract_x
_atom_site_fract_y
_atom_site_fract_z
_atom_site_U_iso_or_equiv
_atom_site_adp_type
_atom_site_occupancy
_atom_site_site_symmetry_order
_atom_site_calc_flag
_atom_site_refinement_flags_posn
_atom_site_refinement_flags_adp
_atom_site_refinement_flags_occupancy
_atom_site_disorder_assembly
_atom_site_disorder_group
O1 O 0.08060(11) 0.10329(4) -0.05866(10) 0.0194(2) Uani 1 1 d . . . . .
O2 O 0.32102(12) 0.22766(4) 0.44323(11) 0.0203(2) Uani 1 1 d . . . . .
N1 N 0.31935(13) 0.15262(5) 0.02197(12) 0.0145(2) Uani 1 1 d . . . . .
H1N H 0.296(2) 0.1771(8) -0.049(2) 0.032(5) Uiso 1 1 d . . . . .
N2 N 0.25844(13) 0.09220(5) 0.16818(12) 0.0138(2) Uani 1 1 d . . . . .
N3 N 0.41742(13) 0.14171(5) 0.38603(12) 0.0142(2) Uani 1 1 d . . . . .
N4 N 0.36458(14) 0.21350(5) 0.22942(13) 0.0157(2) Uani 1 1 d . . . . .
H4N H 0.342(2) 0.2479(9) 0.200(2) 0.033(5) Uiso 1 1 d . . . . .
C1 C 0.42775(15) 0.16889(6) 0.16118(14) 0.0128(2) Uani 1 1 d . . . . .
C2 C 0.20764(15) 0.11540(6) 0.03544(14) 0.0142(3) Uani 1 1 d . . . . .
C3 C 0.41609(15) 0.11455(6) 0.25514(14) 0.0124(2) Uani 1 1 d . . . . .
C4 C 0.36290(15) 0.19789(6) 0.36050(14) 0.0152(3) Uani 1 1 d . . . . .
C5 C 0.59228(15) 0.18233(6) 0.15871(14) 0.0144(3) Uani 1 1 d . . . . .
C6 C 0.64632(17) 0.15642(6) 0.05757(15) 0.0190(3) Uani 1 1 d . . . . .
H6A H 0.577322 0.132456 -0.014160 0.023 Uiso 1 1 calc R U . . .
C7 C 0.80102(18) 0.16543(7) 0.06093(18) 0.0253(3) Uani 1 1 d . . . . .
H7A H 0.837337 0.147369 -0.007899 0.030 Uiso 1 1 calc R U . . .
C8 C 0.90163(18) 0.20067(7) 0.16450(19) 0.0274(4) Uani 1 1 d . . . . .
H8A H 1.007146 0.206733 0.167109 0.033 Uiso 1 1 calc R U . . .
C9 C 0.84813(18) 0.22704(7) 0.26423(18) 0.0248(3) Uani 1 1 d . . . . .
H9A H 0.917015 0.251504 0.334741 0.030 Uiso 1 1 calc R U . . .
C10 C 0.69406(17) 0.21801(6) 0.26209(16) 0.0186(3) Uani 1 1 d . . . . .
H10A H 0.658382 0.236191 0.331160 0.022 Uiso 1 1 calc R U . . .
C11 C 0.54704(15) 0.07022(6) 0.27492(14) 0.0128(2) Uani 1 1 d . . . . .
C12 C 0.52568(16) 0.02301(6) 0.18426(15) 0.0162(3) Uani 1 1 d . . . . .
H12A H 0.425689 0.016730 0.112751 0.019 Uiso 1 1 calc R U . . .
C13 C 0.64921(17) -0.01514(6) 0.19720(16) 0.0201(3) Uani 1 1 d . . . . .
H13A H 0.632754 -0.047777 0.136016 0.024 Uiso 1 1 calc R U . . .
C14 C 0.79590(18) -0.00566(6) 0.29888(16) 0.0220(3) Uani 1 1 d . . . . .
H14A H 0.880543 -0.031607 0.307279 0.026 Uiso 1 1 calc R U . . .
C15 C 0.81931(17) 0.04171(7) 0.38852(16) 0.0218(3) Uani 1 1 d . . . . .
H15A H 0.920552 0.048462 0.457706 0.026 Uiso 1 1 calc R U . . .
C16 C 0.69546(16) 0.07947(6) 0.37785(15) 0.0167(3) Uani 1 1 d . . . . .
H16A H 0.711805 0.111586 0.440627 0.020 Uiso 1 1 calc R U . . .
C17 C 0.15499(16) 0.05694(6) 0.22174(15) 0.0185(3) Uani 1 1 d . . . . .
H17A H 0.046455 0.058407 0.151469 0.022 Uiso 1 1 calc R U . . .
H17B H 0.151694 0.074408 0.311420 0.022 Uiso 1 1 calc R U . . .
C18 C 0.20361(19) -0.00575(7) 0.2501(2) 0.0296(4) Uani 1 1 d . . . . .
H18A H 0.130648 -0.025615 0.288740 0.044 Uiso 1 1 calc R U . . .
H18B H 0.311261 -0.007891 0.319054 0.044 Uiso 1 1 calc R U . . .
H18C H 0.200413 -0.024339 0.160736 0.044 Uiso 1 1 calc R U . . .
C19 C 0.42014(17) 0.11097(6) 0.51597(14) 0.0178(3) Uani 1 1 d . . . . .
H19A H 0.439472 0.069373 0.505193 0.021 Uiso 1 1 calc R U . . .
H19B H 0.315282 0.114688 0.527349 0.021 Uiso 1 1 calc R U . . .
C20 C 0.54599(19) 0.13372(7) 0.64924(15) 0.0234(3) Uani 1 1 d . . . . .
H20A H 0.541028 0.112431 0.732667 0.035 Uiso 1 1 calc R U . . .
H20B H 0.527625 0.174914 0.660562 0.035 Uiso 1 1 calc R U . . .
H20C H 0.650609 0.128525 0.640580 0.035 Uiso 1 1 calc R U . . .
O1S O 0.20345(13) 0.32346(5) 0.20714(12) 0.0276(3) Uani 1 1 d . . . . .
O2S O -0.02993(12) 0.36532(5) 0.17732(12) 0.0240(2) Uani 1 1 d . . . . .
H2S H 0.017(3) 0.3729(10) 0.276(2) 0.054(7) Uiso 1 1 d . . . . .
C1S C 0.07136(19) 0.33655(6) 0.13419(16) 0.0228(3) Uani 1 1 d . . . . .
H1S H 0.037400 0.325079 0.036915 0.027 Uiso 1 1 calc R U . . .

loop_
_atom_site_aniso_label
_atom_site_aniso_U_11
_atom_site_aniso_U_22
_atom_site_aniso_U_33
_atom_site_aniso_U_23
_atom_site_aniso_U_13
_atom_site_aniso_U_12
O1 0.0142(5) 0.0256(6) 0.0162(5) 0.0011(4) 0.0023(4) -0.0027(4)
O2 0.0269(5) 0.0165(5) 0.0199(5) -0.0032(4) 0.0110(4) 0.0032(4)
N1 0.0145(5) 0.0161(6) 0.0115(5) 0.0021(5) 0.0026(4) -0.0006(4)
N2 0.0125(5) 0.0136(5) 0.0142(5) 0.0019(4) 0.0033(4) -0.0010(4)
N3 0.0201(6) 0.0118(5) 0.0115(5) 0.0002(4) 0.0065(4) 0.0016(4)
N4 0.0210(6) 0.0102(6) 0.0178(6) 0.0017(5) 0.0091(5) 0.0037(4)
C1 0.0148(6) 0.0111(6) 0.0120(6) 0.0000(5) 0.0042(5) 0.0004(5)
C2 0.0143(6) 0.0140(6) 0.0149(6) -0.0001(5) 0.0056(5) 0.0020(5)
C3 0.0133(6) 0.0119(6) 0.0118(6) -0.0001(5) 0.0038(5) -0.0002(5)
C4 0.0149(6) 0.0140(6) 0.0160(7) -0.0011(5) 0.0044(5) -0.0010(5)
C5 0.0136(6) 0.0123(6) 0.0164(6) 0.0042(5) 0.0042(5) 0.0006(5)
C6 0.0186(7) 0.0206(7) 0.0190(7) 0.0009(6) 0.0081(6) 0.0004(5)
C7 0.0214(7) 0.0283(8) 0.0309(8) 0.0045(7) 0.0148(7) 0.0034(6)
C8 0.0154(6) 0.0278(8) 0.0384(9) 0.0107(7) 0.0084(7) -0.0008(6)
C9 0.0195(7) 0.0200(7) 0.0290(8) 0.0046(6) 0.0003(6) -0.0062(6)
C10 0.0199(7) 0.0148(7) 0.0192(7) 0.0014(6) 0.0041(6) -0.0013(5)
C11 0.0150(6) 0.0107(6) 0.0132(6) 0.0025(5) 0.0054(5) 0.0017(5)
C12 0.0168(6) 0.0160(7) 0.0145(6) -0.0008(5) 0.0038(5) -0.0002(5)
C13 0.0252(7) 0.0156(7) 0.0206(7) -0.0030(6) 0.0092(6) 0.0029(6)
C14 0.0229(7) 0.0193(7) 0.0243(7) 0.0029(6) 0.0085(6) 0.0089(6)
C15 0.0173(6) 0.0235(8) 0.0209(7) 0.0007(6) 0.0016(6) 0.0036(6)
C16 0.0194(6) 0.0139(6) 0.0153(6) -0.0012(5) 0.0040(5) 0.0010(5)
C17 0.0169(6) 0.0198(7) 0.0197(7) 0.0020(6) 0.0074(5) -0.0037(5)
C18 0.0280(8) 0.0199(8) 0.0420(10) 0.0079(7) 0.0133(7) -0.0043(6)
C19 0.0250(7) 0.0155(7) 0.0145(6) 0.0017(5) 0.0088(6) 0.0000(5)
C20 0.0323(8) 0.0214(8) 0.0147(7) 0.0002(6) 0.0059(6) 0.0014(6)
O1S 0.0316(6) 0.0296(6) 0.0217(5) 0.0012(5) 0.0092(5) 0.0124(5)
O2S 0.0208(5) 0.0267(6) 0.0201(6) -0.0027(5) 0.0011(4) 0.0033(4)
C1S 0.0329(8) 0.0160(7) 0.0188(7) -0.0009(6) 0.0076(6) 0.0002(6)

loop_
_atom_type_symbol
_atom_type_description
_atom_type_scat_dispersion_real
_atom_type_scat_dispersion_imag
_atom_type_scat_source
C C 0.0033 0.0016 'International Tables Vol C Tables 4.2.6.8 and 6.1.1.4'
H H 0.0000 0.0000 'International Tables Vol C Tables 4.2.6.8 and 6.1.1.4'
N N 0.0061 0.0033 'International Tables Vol C Tables 4.2.6.8 and 6.1.1.4'
O O 0.0106 0.0060 'International Tables Vol C Tables 4.2.6.8 and 6.1.1.4'

loop_
_geom_angle_atom_site_label_1
_geom_angle_atom_site_label_2
_geom_angle_atom_site_label_3
_geom_angle
_geom_angle_site_symmetry_1
_geom_angle_site_symmetry_3
_geom_angle_publ_flag
C2 N1 C1 110.41(11) . . ?
C2 N1 H1N 120.3(12) . . ?
C1 N1 H1N 120.3(12) . . ?
C2 N2 C17 121.99(11) . . ?
C2 N2 C3 111.84(10) . . ?
C17 N2 C3 125.45(11) . . ?
C4 N3 C3 110.42(10) . . ?
C4 N3 C19 121.09(11) . . ?
C3 N3 C19 125.27(11) . . ?
C4 N4 C1 113.19(11) . . ?
C4 N4 H4N 120.3(13) . . ?
C1 N4 H4N 126.0(13) . . ?
N1 C1 N4 112.94(11) . . ?
N1 C1 C5 112.35(10) . . ?
N4 C1 C5 113.50(11) . . ?
N1 C1 C3 101.60(10) . . ?
N4 C1 C3 99.89(10) . . ?
C5 C1 C3 115.42(10) . . ?
O1 C2 N2 124.64(12) . . ?
O1 C2 N1 126.07(12) . . ?
N2 C2 N1 109.28(11) . . ?
N3 C3 N2 113.21(10) . . ?
N3 C3 C11 113.98(11) . . ?
N2 C3 C11 112.63(11) . . ?
N3 C3 C1 101.85(10) . . ?
N2 C3 C1 99.90(10) . . ?
C11 C3 C1 113.97(10) . . ?
O2 C4 N4 127.00(13) . . ?
O2 C4 N3 125.06(12) . . ?
N4 C4 N3 107.94(11) . . ?
C6 C5 C10 119.16(12) . . ?
C6 C5 C1 120.20(12) . . ?
C10 C5 C1 120.55(12) . . ?
C5 C6 C7 120.46(14) . . ?
C5 C6 H6A 119.8 . . ?
C7 C6 H6A 119.8 . . ?
C8 C7 C6 120.00(14) . . ?
C8 C7 H7A 120.0 . . ?
C6 C7 H7A 120.0 . . ?
C9 C8 C7 119.82(14) . . ?
C9 C8 H8A 120.1 . . ?
C7 C8 H8A 120.1 . . ?
C8 C9 C10 120.53(15) . . ?
C8 C9 H9A 119.7 . . ?
C10 C9 H9A 119.7 . . ?
C5 C10 C9 120.03(14) . . ?
C5 C10 H10A 120.0 . . ?
C9 C10 H10A 120.0 . . ?
C12 C11 C16 119.05(12) . . ?
C12 C11 C3 120.99(12) . . ?
C16 C11 C3 119.74(12) . . ?
C11 C12 C13 120.59(13) . . ?
C11 C12 H12A 119.7 . . ?
C13 C12 H12A 119.7 . . ?
C14 C13 C12 120.09(13) . . ?
C14 C13 H13A 120.0 . . ?
C12 C13 H13A 120.0 . . ?
C13 C14 C15 119.85(13) . . ?
C13 C14 H14A 120.1 . . ?
C15 C14 H14A 120.1 . . ?
C14 C15 C16 120.35(13) . . ?
C14 C15 H15A 119.8 . . ?
C16 C15 H15A 119.8 . . ?
C15 C16 C11 120.05(13) . . ?
C15 C16 H16A 120.0 . . ?
C11 C16 H16A 120.0 . . ?
N2 C17 C18 114.98(12) . . ?
N2 C17 H17A 108.5 . . ?
C18 C17 H17A 108.5 . . ?
N2 C17 H17B 108.5 . . ?
C18 C17 H17B 108.5 . . ?
H17A C17 H17B 107.5 . . ?
C17 C18 H18A 109.5 . . ?
C17 C18 H18B 109.5 . . ?
H18A C18 H18B 109.5 . . ?
C17 C18 H18C 109.5 . . ?
H18A C18 H18C 109.5 . . ?
H18B C18 H18C 109.5 . . ?
N3 C19 C20 112.83(11) . . ?
N3 C19 H19A 109.0 . . ?
C20 C19 H19A 109.0 . . ?
N3 C19 H19B 109.0 . . ?
C20 C19 H19B 109.0 . . ?
H19A C19 H19B 107.8 . . ?
C19 C20 H20A 109.5 . . ?
C19 C20 H20B 109.5 . . ?
H20A C20 H20B 109.5 . . ?
C19 C20 H20C 109.5 . . ?
H20A C20 H20C 109.5 . . ?
H20B C20 H20C 109.5 . . ?
C1S O2S H2S 108.8(14) . . ?
O1S C1S O2S 125.62(14) . . ?
O1S C1S H1S 117.2 . . ?
O2S C1S H1S 117.2 . . ?

loop_
_geom_bond_atom_site_label_1
_geom_bond_atom_site_label_2
_geom_bond_distance
_geom_bond_site_symmetry_2
_geom_bond_publ_flag
O1 C2 1.2393(16) . ?
O2 C4 1.2268(16) . ?
N1 C2 1.3630(17) . ?
N1 C1 1.4489(17) . ?
N1 H1N 0.87(2) . ?
N2 C2 1.3553(17) . ?
N2 C17 1.4662(16) . ?
N2 C3 1.4810(16) . ?
N3 C4 1.3816(17) . ?
N3 C3 1.4439(16) . ?
N3 C19 1.4700(17) . ?
N4 C4 1.3599(17) . ?
N4 C1 1.4527(16) . ?
N4 H4N 0.85(2) . ?
C1 C5 1.5190(17) . ?
C1 C3 1.5916(18) . ?
C3 C11 1.5225(18) . ?
C5 C6 1.3933(19) . ?
C5 C10 1.393(2) . ?
C6 C7 1.3947(19) . ?
C6 H6A 0.9500 . ?
C7 C8 1.384(2) . ?
C7 H7A 0.9500 . ?
C8 C9 1.383(2) . ?
C8 H8A 0.9500 . ?
C9 C10 1.393(2) . ?
C9 H9A 0.9500 . ?
C10 H10A 0.9500 . ?
C11 C12 1.3885(19) . ?
C11 C16 1.3965(19) . ?
C12 C13 1.3893(19) . ?
C12 H12A 0.9500 . ?
C13 C14 1.381(2) . ?
C13 H13A 0.9500 . ?
C14 C15 1.384(2) . ?
C14 H14A 0.9500 . ?
C15 C16 1.3901(19) . ?
C15 H15A 0.9500 . ?
C16 H16A 0.9500 . ?
C17 C18 1.513(2) . ?
C17 H17A 0.9900 . ?
C17 H17B 0.9900 . ?
C18 H18A 0.9800 . ?
C18 H18B 0.9800 . ?
C18 H18C 0.9800 . ?
C19 C20 1.517(2) . ?
C19 H19A 0.9900 . ?
C19 H19B 0.9900 . ?
C20 H20A 0.9800 . ?
C20 H20B 0.9800 . ?
C20 H20C 0.9800 . ?
O1S C1S 1.2019(19) . ?
O2S C1S 1.3117(18) . ?
O2S H2S 0.95(2) . ?
C1S H1S 0.9500 . ?

loop_
_geom_hbond_atom_site_label_D
_geom_hbond_atom_site_label_H
_geom_hbond_atom_site_label_A
_geom_hbond_distance_DH
_geom_hbond_distance_HA
_geom_hbond_distance_DA
_geom_hbond_angle_DHA
_geom_hbond_site_symmetry_A
N4 H4N O1S 0.85(2) 2.16(2) 2.8979(16) 145.0(17) .
N1 H1N O2 0.87(2) 2.22(2) 2.8798(15) 132.4(16) 4_565
N1 H1N O1S 0.87(2) 2.290(19) 3.0029(16) 139.1(16) 4_565
N4 H4N O2 0.85(2) 2.561(19) 3.0626(15) 118.9(15) 4_565
O2S H2S O1 0.95(2) 1.64(2) 2.5814(15) 170(2) 4_566

loop_
_geom_torsion_atom_site_label_1
_geom_torsion_atom_site_label_2
_geom_torsion_atom_site_label_3
_geom_torsion_atom_site_label_4
_geom_torsion
_geom_torsion_site_symmetry_1
_geom_torsion_site_symmetry_2
_geom_torsion_site_symmetry_3
_geom_torsion_site_symmetry_4
_geom_torsion_publ_flag
C2 N1 C1 N4 -79.95(14) . . . . ?
C2 N1 C1 C5 150.10(11) . . . . ?
C2 N1 C1 C3 26.16(13) . . . . ?
C4 N4 C1 N1 124.09(12) . . . . ?
C4 N4 C1 C5 -106.54(13) . . . . ?
C4 N4 C1 C3 16.90(14) . . . . ?
C17 N2 C2 O1 -10.3(2) . . . . ?
C3 N2 C2 O1 178.95(12) . . . . ?
C17 N2 C2 N1 171.11(11) . . . . ?
C3 N2 C2 N1 0.32(15) . . . . ?
C1 N1 C2 O1 163.44(13) . . . . ?
C1 N1 C2 N2 -17.96(15) . . . . ?
C4 N3 C3 N2 -81.58(13) . . . . ?
C19 N3 C3 N2 78.17(15) . . . . ?
C4 N3 C3 C11 147.96(11) . . . . ?
C19 N3 C3 C11 -52.29(16) . . . . ?
C4 N3 C3 C1 24.76(13) . . . . ?
C19 N3 C3 C1 -175.50(11) . . . . ?
C2 N2 C3 N3 122.58(12) . . . . ?
C17 N2 C3 N3 -47.82(17) . . . . ?
C2 N2 C3 C11 -106.29(12) . . . . ?
C17 N2 C3 C11 83.31(15) . . . . ?
C2 N2 C3 C1 15.02(13) . . . . ?
C17 N2 C3 C1 -155.38(12) . . . . ?
N1 C1 C3 N3 -139.92(10) . . . . ?
N4 C1 C3 N3 -23.83(12) . . . . ?
C5 C1 C3 N3 98.24(12) . . . . ?
N1 C1 C3 N2 -23.47(11) . . . . ?
N4 C1 C3 N2 92.62(10) . . . . ?
C5 C1 C3 N2 -145.30(11) . . . . ?
N1 C1 C3 C11 96.87(12) . . . . ?
N4 C1 C3 C11 -147.04(11) . . . . ?
C5 C1 C3 C11 -24.96(15) . . . . ?
C1 N4 C4 O2 177.40(13) . . . . ?
C1 N4 C4 N3 -2.56(15) . . . . ?
C3 N3 C4 O2 164.70(13) . . . . ?
C19 N3 C4 O2 4.0(2) . . . . ?
C3 N3 C4 N4 -15.33(15) . . . . ?
C19 N3 C4 N4 -176.06(11) . . . . ?
N1 C1 C5 C6 -27.47(17) . . . . ?
N4 C1 C5 C6 -157.14(12) . . . . ?
C3 C1 C5 C6 88.39(15) . . . . ?
N1 C1 C5 C10 156.18(12) . . . . ?
N4 C1 C5 C10 26.51(17) . . . . ?
C3 C1 C5 C10 -87.96(15) . . . . ?
C10 C5 C6 C7 0.9(2) . . . . ?
C1 C5 C6 C7 -175.52(13) . . . . ?
C5 C6 C7 C8 -0.5(2) . . . . ?
C6 C7 C8 C9 -0.2(2) . . . . ?
C7 C8 C9 C10 0.6(2) . . . . ?
C6 C5 C10 C9 -0.5(2) . . . . ?
C1 C5 C10 C9 175.86(13) . . . . ?
C8 C9 C10 C5 -0.2(2) . . . . ?
N3 C3 C11 C12 149.88(12) . . . . ?
N2 C3 C11 C12 19.14(17) . . . . ?
C1 C3 C11 C12 -93.77(14) . . . . ?
N3 C3 C11 C16 -35.57(16) . . . . ?
N2 C3 C11 C16 -166.32(11) . . . . ?
C1 C3 C11 C16 80.77(15) . . . . ?
C16 C11 C12 C13 1.1(2) . . . . ?
C3 C11 C12 C13 175.72(12) . . . . ?
C11 C12 C13 C14 -1.4(2) . . . . ?
C12 C13 C14 C15 0.4(2) . . . . ?
C13 C14 C15 C16 0.7(2) . . . . ?
C14 C15 C16 C11 -1.0(2) . . . . ?
C12 C11 C16 C15 0.0(2) . . . . ?
C3 C11 C16 C15 -174.63(12) . . . . ?
C2 N2 C17 C18 114.46(15) . . . . ?
C3 N2 C17 C18 -76.05(17) . . . . ?
C4 N3 C19 C20 -71.32(16) . . . . ?
C3 N3 C19 C20 130.94(13) . . . . ?
